data_2107302
loop_
_publ_author_name
'Zhou, R.-S.'
'Snyder, R.L.'

_publ_section_title
;
 Structures and transformation mechanisms of the eta, gamma and theta
 transition aluminas
;
_journal_name_full 'Acta Crystallographica B (39,1983-)'
_journal_page_first 617
_journal_page_last 630
_journal_volume 47
_journal_year 1991
_chemical_formula_sum 'Al2.427 O3.64'
_space_group_IT_number 12
_symmetry_space_group_name_Hall '-C 2y'
_symmetry_space_group_name_H-M 'C 1 2/m 1'
_cell_angle_alpha 90
_cell_angle_beta 103.83
_cell_angle_gamma 90
_cell_formula_units_Z 3
_cell_length_a 11.854
_cell_length_b 2.904
_cell_length_c 5.622
_cell_volume 187.921
_citation_journal_id_ASTM ASBSDK
_cod_data_source_file Zhou_ASBSDK_1991_1609.cif
_cod_data_source_block Al2.427O3.64
_cod_original_cell_volume 187.9212
_cod_database_code 2107302

loop_
_symmetry_equiv_pos_as_xyz
x,y,z
-x,y,-z
-x,-y,-z
x,-y,z
x+1/2,y+1/2,z
-x+1/2,y+1/2,-z
-x+1/2,-y+1/2,-z
x+1/2,-y+1/2,z

loop_
_atom_site_label
_atom_site_type_symbol
_atom_site_fract_x
_atom_site_fract_y
_atom_site_fract_z
_atom_site_occupancy
_atom_site_U_iso_or_equiv
Al2 Al+3 0.9166 0 0.2073 0.92 0.0
O2 O-2 0.495 0 0.2526 0.93 0.0
O3 O-2 0.1611 0 0.0984 0.8 0.0
O1 O-2 0.8272 0 0.4273 1 0.0
Al1 Al+3 0.6595 0 0.3165 0.9 0.0
